data_4335804
loop_
_publ_author_name
'Jing-Lin Chen'
'Xing-Fu Cao'
'Jin-Yun Wang'
'Li-Hua He'
'Zong-Yong Liu'
'He-Rui Wen'
'Zhong-Ning Chen'

_publ_section_title
;
 Synthesis, Characterization, and Photophysical Properties of Heteroleptic
 Copper(I) Complexes with Functionalized 3-(2'-Pyridyl)-1,2,4-triazole
 Chelating Ligands
;
_journal_name_full 'Inorganic Chemistry'
_journal_page_first 9727
_journal_page_last 9740
_journal_paper_doi 10.1021/ic4002829
_journal_volume 52
_journal_year 2013
_chemical_formula_sum 'C29 H29 Cl Cu N4 P'
_chemical_formula_weight 563.52
_chemical_name_systematic
; 
 ? 
;
_space_group_IT_number 9
_symmetry_cell_setting monoclinic
_symmetry_space_group_name_Hall 'C -2yc'
_symmetry_space_group_name_H-M 'C 1 c 1'
_atom_sites_solution_hydrogens geom
_atom_sites_solution_primary direct
_atom_sites_solution_secondary difmap
_audit_creation_method SHELXL-97
_cell_angle_alpha 90.00
_cell_angle_beta 97.240(2)
_cell_angle_gamma 90.00
_cell_formula_units_Z 4
_cell_length_a 10.5931(4)
_cell_length_b 16.8769(6)
_cell_length_c 15.5198(6)
_cell_measurement_temperature 296(2)
_cell_measurement_theta_max 27.51
_cell_measurement_theta_min 2.28
_cell_volume 2752.49(18)
_computing_cell_refinement 'Bruker SMART'
_computing_data_collection 'Bruker SMART'
_computing_data_reduction 'Bruker SAINT'
_computing_molecular_graphics 'Bruker SHELXTL'
_computing_publication_material 'Bruker SHELXTL'
_computing_structure_refinement 'SHELXL-97 (Sheldrick, 1997)'
_computing_structure_solution 'SHELXS-97 (Sheldrick, 1990)'
_diffrn_ambient_temperature 296(2)
_diffrn_measured_fraction_theta_full 0.987
_diffrn_measured_fraction_theta_max 0.987
_diffrn_measurement_device_type 'Bruker P4'
_diffrn_measurement_method '\w scans'
_diffrn_radiation_monochromator graphite
_diffrn_radiation_source 'fine-focus sealed tube'
_diffrn_radiation_type MoK\a
_diffrn_radiation_wavelength 0.71073
_diffrn_reflns_av_R_equivalents 0.0471
_diffrn_reflns_av_sigmaI/netI 0.0818
_diffrn_reflns_limit_h_max 13
_diffrn_reflns_limit_h_min -13
_diffrn_reflns_limit_k_max 21
_diffrn_reflns_limit_k_min -21
_diffrn_reflns_limit_l_max 20
_diffrn_reflns_limit_l_min -15
_diffrn_reflns_number 10582
_diffrn_reflns_theta_full 27.51
_diffrn_reflns_theta_max 27.51
_diffrn_reflns_theta_min 2.28
_exptl_absorpt_coefficient_mu 0.973
_exptl_absorpt_correction_T_max 0.945
_exptl_absorpt_correction_T_min 0.907
_exptl_absorpt_correction_type multi-scan
_exptl_absorpt_process_details 'SADABS (Bruker, 2008)'
_exptl_crystal_colour orange
_exptl_crystal_density_diffrn 1.360
_exptl_crystal_description Column
_exptl_crystal_F_000 1168
_exptl_crystal_size_max 0.200
_exptl_crystal_size_mid 0.080
_exptl_crystal_size_min 0.060
_refine_diff_density_max 0.252
_refine_diff_density_min -0.315
_refine_diff_density_rms 0.059
_refine_ls_abs_structure_details 'Flack H D (1983), Acta Cryst. A39, 876-881'
_refine_ls_abs_structure_Flack 0.031(12)
_refine_ls_extinction_method SHELXL
_refine_ls_goodness_of_fit_ref 0.979
_refine_ls_hydrogen_treatment constr
_refine_ls_matrix_type full
_refine_ls_number_parameters 325
_refine_ls_number_reflns 4212
_refine_ls_number_restraints 2
_refine_ls_restrained_S_all 0.979
_refine_ls_R_factor_all 0.0863
_refine_ls_R_factor_gt 0.0426
_refine_ls_shift/su_max 0.000
_refine_ls_shift/su_mean 0.000
_refine_ls_structure_factor_coef Fsqd
_refine_ls_weighting_details 'calc w=1/[\s^2^(Fo^2^)+(0.0124P)^2^+0.0000P] where P=(Fo^2^+2Fc^2^)/3'
_refine_ls_weighting_scheme calc
_refine_ls_wR_factor_gt 0.0563
_refine_ls_wR_factor_ref 0.0660
_reflns_number_gt 2751
_reflns_number_total 4212
_reflns_threshold_expression >2sigma(I)
_cod_data_source_file ic4002829_si_002_3.cif
_cod_data_source_block 3
_cod_database_code 4335804

loop_
_symmetry_equiv_pos_as_xyz
'x, y, z'
'x, -y, z+1/2'
'x+1/2, y+1/2, z'
'x+1/2, -y+1/2, z+1/2'

loop_
_atom_site_label
_atom_site_type_symbol
_atom_site_fract_x
_atom_site_fract_y
_atom_site_fract_z
_atom_site_U_iso_or_equiv
_atom_site_adp_type
_atom_site_occupancy
_atom_site_symmetry_multiplicity
_atom_site_calc_flag
_atom_site_refinement_flags
Cu1 Cu 0.16702(5) 0.08411(3) 0.52040(4) 0.04781(18) Uani 1 1 d .
Cl1 Cl 0.33896(11) 0.10901(8) 0.62239(7) 0.0550(4) Uani 1 1 d .
P1 P 0.01150(11) 0.17112(8) 0.50367(8) 0.0463(4) Uani 1 1 d .
N1 N 0.0952(3) -0.0349(2) 0.5439(3) 0.0458(11) Uani 1 1 d .
N2 N 0.2044(4) -0.0948(3) 0.3433(3) 0.0522(12) Uani 1 1 d .
N3 N 0.2676(4) -0.0396(3) 0.3011(2) 0.0542(12) Uani 1 1 d .
H3A H 0.2960 -0.0477 0.2523 0.065 Uiso 1 1 calc R
N4 N 0.2224(3) 0.0205(2) 0.4161(2) 0.0414(10) Uani 1 1 d .
C1 C 0.0352(5) -0.0607(4) 0.6088(4) 0.0637(17) Uani 1 1 d .
H1A H 0.0182 -0.0250 0.6515 0.076 Uiso 1 1 calc R
C2 C -0.0033(5) -0.1393(5) 0.6151(4) 0.0750(19) Uani 1 1 d .
H2B H -0.0450 -0.1556 0.6613 0.090 Uiso 1 1 calc R
C3 C 0.0211(5) -0.1916(4) 0.5529(5) 0.0715(18) Uani 1 1 d .
H3B H -0.0014 -0.2446 0.5571 0.086 Uiso 1 1 calc R
C4 C 0.0788(5) -0.1661(3) 0.4840(4) 0.0573(15) Uani 1 1 d .
H4A H 0.0933 -0.2007 0.4397 0.069 Uiso 1 1 calc R
C5 C 0.1153(4) -0.0871(3) 0.4821(3) 0.0429(12) Uani 1 1 d .
C6 C 0.1818(4) -0.0553(3) 0.4121(3) 0.0426(13) Uani 1 1 d .
C7 C 0.2802(4) 0.0290(3) 0.3450(3) 0.0411(13) Uani 1 1 d .
C8 C 0.3453(6) 0.1008(4) 0.3175(3) 0.0597(16) Uani 1 1 d .
C9 C 0.4491(6) 0.1248(4) 0.3857(4) 0.100(2) Uani 1 1 d .
H9A H 0.5149 0.0853 0.3908 0.151 Uiso 1 1 calc R
H9B H 0.4160 0.1299 0.4403 0.151 Uiso 1 1 calc R
H9C H 0.4837 0.1747 0.3703 0.151 Uiso 1 1 calc R
C10 C 0.3896(6) 0.0925(4) 0.2292(3) 0.119(3) Uani 1 1 d .
H10A H 0.4528 0.0516 0.2311 0.178 Uiso 1 1 calc R
H10B H 0.4256 0.1418 0.2132 0.178 Uiso 1 1 calc R
H10C H 0.3186 0.0790 0.1871 0.178 Uiso 1 1 calc R
C11 C 0.2450(7) 0.1686(4) 0.3100(4) 0.131(3) Uani 1 1 d .
H11A H 0.2142 0.1759 0.3650 0.197 Uiso 1 1 calc R
H11B H 0.1753 0.1549 0.2669 0.197 Uiso 1 1 calc R
H11C H 0.2837 0.2168 0.2935 0.197 Uiso 1 1 calc R
C15 C -0.0942(4) 0.1617(3) 0.4012(3) 0.0441(13) Uani 1 1 d .
C16 C -0.1276(5) 0.0870(3) 0.3725(3) 0.0724(17) Uani 1 1 d .
H16A H -0.0952 0.0433 0.4045 0.087 Uiso 1 1 calc R
C17 C -0.2095(6) 0.0755(4) 0.2961(4) 0.0817(18) Uani 1 1 d .
H17A H -0.2328 0.0244 0.2780 0.098 Uiso 1 1 calc R
C18 C -0.2560(5) 0.1396(4) 0.2473(4) 0.0683(18) Uani 1 1 d .
H18A H -0.3111 0.1323 0.1963 0.082 Uiso 1 1 calc R
C19 C -0.2208(5) 0.2129(4) 0.2743(3) 0.0634(16) Uani 1 1 d .
H19A H -0.2498 0.2563 0.2405 0.076 Uiso 1 1 calc R
C20 C -0.1422(5) 0.2253(3) 0.3514(3) 0.0586(15) Uani 1 1 d .
H20A H -0.1216 0.2766 0.3698 0.070 Uiso 1 1 calc R
C21 C -0.0952(4) 0.1571(3) 0.5859(3) 0.0442(13) Uani 1 1 d .
C22 C -0.0407(5) 0.1510(3) 0.6710(4) 0.0588(15) Uani 1 1 d .
H22A H 0.0473 0.1546 0.6840 0.071 Uiso 1 1 calc R
C23 C -0.1153(6) 0.1393(3) 0.7384(4) 0.0720(18) Uani 1 1 d .
H23A H -0.0774 0.1362 0.7958 0.086 Uiso 1 1 calc R
C24 C -0.2437(7) 0.1327(3) 0.7191(4) 0.0697(17) Uani 1 1 d .
H24A H -0.2937 0.1249 0.7635 0.084 Uiso 1 1 calc R
C25 C -0.2997(6) 0.1372(3) 0.6355(5) 0.0713(17) Uani 1 1 d .
H25A H -0.3875 0.1324 0.6227 0.086 Uiso 1 1 calc R
C26 C -0.2253(5) 0.1492(3) 0.5693(4) 0.0549(14) Uani 1 1 d .
H26A H -0.2642 0.1518 0.5122 0.066 Uiso 1 1 calc R
C27 C 0.0474(5) 0.2765(3) 0.5102(3) 0.0430(13) Uani 1 1 d .
C28 C 0.1663(6) 0.3017(3) 0.4937(3) 0.0617(17) Uani 1 1 d .
H28A H 0.2274 0.2643 0.4838 0.074 Uiso 1 1 calc R
C29 C 0.1963(6) 0.3817(4) 0.4915(4) 0.0745(19) Uani 1 1 d .
H29A H 0.2756 0.3977 0.4782 0.089 Uiso 1 1 calc R
C30 C 0.1085(7) 0.4369(4) 0.5090(4) 0.0707(19) Uani 1 1 d .
H30A H 0.1285 0.4905 0.5084 0.085 Uiso 1 1 calc R
C31 C -0.0087(6) 0.4134(3) 0.5274(3) 0.0558(15) Uani 1 1 d .
H31A H -0.0683 0.4508 0.5397 0.067 Uiso 1 1 calc R
C32 C -0.0374(5) 0.3347(3) 0.5276(3) 0.0502(14) Uani 1 1 d .
H32A H -0.1175 0.3195 0.5401 0.060 Uiso 1 1 calc R

loop_
_atom_site_aniso_label
_atom_site_aniso_U_11
_atom_site_aniso_U_22
_atom_site_aniso_U_33
_atom_site_aniso_U_23
_atom_site_aniso_U_13
_atom_site_aniso_U_12
Cu1 0.0485(4) 0.0404(4) 0.0548(3) -0.0015(4) 0.0075(3) 0.0065(4)
Cl1 0.0526(9) 0.0642(11) 0.0481(8) 0.0025(7) 0.0066(6) -0.0054(7)
P1 0.0458(8) 0.0331(9) 0.0592(9) -0.0031(7) 0.0029(7) 0.0026(7)
N1 0.041(3) 0.043(3) 0.055(3) 0.011(2) 0.011(2) 0.000(2)
N2 0.056(3) 0.040(3) 0.061(3) -0.006(2) 0.011(2) -0.006(2)
N3 0.061(3) 0.057(3) 0.047(3) -0.003(2) 0.017(2) -0.006(3)
N4 0.043(2) 0.038(3) 0.044(2) 0.000(2) 0.010(2) 0.001(2)
C1 0.062(4) 0.063(5) 0.072(4) 0.008(3) 0.032(3) -0.001(4)
C2 0.064(5) 0.078(6) 0.090(5) 0.027(4) 0.039(4) -0.002(4)
C3 0.055(4) 0.052(5) 0.110(5) 0.026(4) 0.019(4) -0.007(3)
C4 0.054(4) 0.040(4) 0.079(4) 0.000(3) 0.013(3) 0.000(3)
C5 0.042(3) 0.027(3) 0.059(3) 0.008(3) 0.005(2) 0.002(3)
C6 0.044(3) 0.024(3) 0.060(4) 0.000(3) 0.007(3) 0.001(3)
C7 0.044(3) 0.036(4) 0.044(3) -0.006(3) 0.004(3) -0.004(3)
C8 0.081(4) 0.051(4) 0.050(4) 0.006(3) 0.020(3) -0.024(4)
C9 0.111(5) 0.104(6) 0.081(5) 0.013(4) -0.008(4) -0.079(5)
C10 0.151(6) 0.144(7) 0.070(4) -0.025(4) 0.047(5) -0.084(5)
C11 0.177(8) 0.089(7) 0.136(6) 0.050(5) 0.053(6) 0.003(6)
C15 0.040(3) 0.040(4) 0.053(3) -0.003(3) 0.010(3) 0.005(3)
C16 0.088(4) 0.039(4) 0.082(4) -0.010(3) -0.022(4) 0.006(3)
C17 0.087(5) 0.059(5) 0.093(5) -0.030(4) -0.010(4) -0.014(4)
C18 0.062(4) 0.081(6) 0.059(4) -0.014(4) -0.005(3) 0.007(4)
C19 0.076(4) 0.058(5) 0.051(4) -0.003(3) -0.010(3) 0.015(3)
C20 0.066(4) 0.058(4) 0.050(3) -0.009(3) 0.001(3) 0.011(3)
C21 0.038(3) 0.037(3) 0.056(3) -0.006(3) -0.001(3) 0.006(3)
C22 0.051(4) 0.051(4) 0.073(4) -0.011(3) 0.001(3) 0.004(3)
C23 0.086(5) 0.068(5) 0.063(4) -0.014(3) 0.012(4) 0.001(4)
C24 0.086(5) 0.048(4) 0.082(5) 0.000(3) 0.041(4) 0.000(4)
C25 0.058(4) 0.066(5) 0.093(5) 0.005(4) 0.021(4) 0.008(3)
C26 0.044(4) 0.054(4) 0.064(4) 0.000(3) -0.003(3) -0.003(3)
C27 0.042(3) 0.041(4) 0.046(3) -0.002(2) 0.005(3) -0.002(3)
C28 0.057(4) 0.041(4) 0.085(5) -0.005(3) 0.002(4) -0.002(3)
C29 0.065(5) 0.053(5) 0.103(5) 0.004(4) 0.003(4) -0.021(4)
C30 0.092(5) 0.043(4) 0.072(4) -0.007(3) -0.011(4) -0.001(4)
C31 0.067(5) 0.036(4) 0.061(4) -0.001(3) -0.006(3) 0.012(3)
C32 0.056(4) 0.041(4) 0.054(3) -0.003(3) 0.006(3) 0.006(3)

loop_
_atom_type_symbol
_atom_type_description
_atom_type_scat_dispersion_real
_atom_type_scat_dispersion_imag
_atom_type_scat_source
C C 0.0033 0.0016 'International Tables Vol C Tables 4.2.6.8 and 6.1.1.4'
H H 0.0000 0.0000 'International Tables Vol C Tables 4.2.6.8 and 6.1.1.4'
N N 0.0061 0.0033 'International Tables Vol C Tables 4.2.6.8 and 6.1.1.4'
P P 0.1023 0.0942 'International Tables Vol C Tables 4.2.6.8 and 6.1.1.4'
Cl Cl 0.1484 0.1585 'International Tables Vol C Tables 4.2.6.8 and 6.1.1.4'
Cu Cu 0.3201 1.2651 'International Tables Vol C Tables 4.2.6.8 and 6.1.1.4'

loop_
_geom_angle_atom_site_label_1
_geom_angle_atom_site_label_2
_geom_angle_atom_site_label_3
_geom_angle
N4 Cu1 N1 78.19(16)
N4 Cu1 P1 122.14(10)
N1 Cu1 P1 111.16(11)
N4 Cu1 Cl1 110.64(10)
N1 Cu1 Cl1 108.32(11)
P1 Cu1 Cl1 118.48(5)
C27 P1 C21 103.4(2)
C27 P1 C15 103.5(2)
C21 P1 C15 103.3(2)
C27 P1 Cu1 119.90(18)
C21 P1 Cu1 110.63(16)
C15 P1 Cu1 114.29(17)
C1 N1 C5 117.4(5)
C1 N1 Cu1 129.4(4)
C5 N1 Cu1 113.2(3)
C6 N2 N3 101.2(4)
C7 N3 N2 111.7(4)
C7 N3 H3A 124.2
N2 N3 H3A 124.2
C7 N4 C6 103.9(4)
C7 N4 Cu1 142.1(4)
C6 N4 Cu1 113.9(3)
N1 C1 C2 122.5(5)
N1 C1 H1A 118.8
C2 C1 H1A 118.8
C3 C2 C1 119.0(6)
C3 C2 H2B 120.5
C1 C2 H2B 120.5
C2 C3 C4 119.7(6)
C2 C3 H3B 120.1
C4 C3 H3B 120.1
C3 C4 C5 118.2(6)
C3 C4 H4A 120.9
C5 C4 H4A 120.9
N1 C5 C4 123.1(5)
N1 C5 C6 115.0(5)
C4 C5 C6 121.8(5)
N2 C6 N4 115.6(4)
N2 C6 C5 124.8(5)
N4 C6 C5 119.5(5)
N4 C7 N3 107.5(4)
N4 C7 C8 127.1(5)
N3 C7 C8 125.4(5)
C7 C8 C9 110.4(4)
C7 C8 C10 113.2(5)
C9 C8 C10 112.7(5)
C7 C8 C11 106.5(5)
C9 C8 C11 106.9(5)
C10 C8 C11 106.7(5)
C8 C9 H9A 109.5
C8 C9 H9B 109.5
H9A C9 H9B 109.5
C8 C9 H9C 109.5
H9A C9 H9C 109.5
H9B C9 H9C 109.5
C8 C10 H10A 109.5
C8 C10 H10B 109.5
H10A C10 H10B 109.5
C8 C10 H10C 109.5
H10A C10 H10C 109.5
H10B C10 H10C 109.5
C8 C11 H11A 109.5
C8 C11 H11B 109.5
H11A C11 H11B 109.5
C8 C11 H11C 109.5
H11A C11 H11C 109.5
H11B C11 H11C 109.5
C16 C15 C20 118.2(5)
C16 C15 P1 117.9(4)
C20 C15 P1 124.0(4)
C15 C16 C17 120.9(5)
C15 C16 H16A 119.5
C17 C16 H16A 119.5
C18 C17 C16 120.0(6)
C18 C17 H17A 120.0
C16 C17 H17A 120.0
C19 C18 C17 119.1(6)
C19 C18 H18A 120.5
C17 C18 H18A 120.5
C18 C19 C20 121.4(6)
C18 C19 H19A 119.3
C20 C19 H19A 119.3
C15 C20 C19 120.3(5)
C15 C20 H20A 119.8
C19 C20 H20A 119.8
C26 C21 C22 117.5(5)
C26 C21 P1 125.1(4)
C22 C21 P1 117.3(4)
C21 C22 C23 121.2(5)
C21 C22 H22A 119.4
C23 C22 H22A 119.4
C24 C23 C22 119.2(5)
C24 C23 H23A 120.4
C22 C23 H23A 120.4
C25 C24 C23 120.7(6)
C25 C24 H24A 119.6
C23 C24 H24A 119.6
C24 C25 C26 119.7(6)
C24 C25 H25A 120.2
C26 C25 H25A 120.2
C21 C26 C25 121.6(5)
C21 C26 H26A 119.2
C25 C26 H26A 119.2
C32 C27 C28 116.6(5)
C32 C27 P1 124.7(4)
C28 C27 P1 118.6(4)
C27 C28 C29 121.3(5)
C27 C28 H28A 119.4
C29 C28 H28A 119.4
C30 C29 C28 119.6(5)
C30 C29 H29A 120.2
C28 C29 H29A 120.2
C31 C30 C29 120.2(5)
C31 C30 H30A 119.9
C29 C30 H30A 119.9
C32 C31 C30 119.5(6)
C32 C31 H31A 120.3
C30 C31 H31A 120.3
C31 C32 C27 122.8(5)
C31 C32 H32A 118.6
C27 C32 H32A 118.6

loop_
_geom_bond_atom_site_label_1
_geom_bond_atom_site_label_2
_geom_bond_distance
Cu1 N4 2.087(4)
Cu1 N1 2.195(4)
Cu1 P1 2.1978(14)
Cu1 Cl1 2.2962(13)
P1 C27 1.819(5)
P1 C21 1.824(5)
P1 C15 1.833(5)
N1 C1 1.330(6)
N1 C5 1.339(5)
N2 C6 1.307(6)
N2 N3 1.363(5)
N3 C7 1.341(5)
N3 H3A 0.8600
N4 C7 1.336(5)
N4 C6 1.348(5)
C1 C2 1.394(8)
C1 H1A 0.9300
C2 C3 1.357(7)
C2 H2B 0.9300
C3 C4 1.366(7)
C3 H3B 0.9300
C4 C5 1.389(6)
C4 H4A 0.9300
C5 C6 1.470(6)
C7 C8 1.483(6)
C8 C9 1.484(8)
C8 C10 1.511(7)
C8 C11 1.555(8)
C9 H9A 0.9600
C9 H9B 0.9600
C9 H9C 0.9600
C10 H10A 0.9600
C10 H10B 0.9600
C10 H10C 0.9600
C11 H11A 0.9600
C11 H11B 0.9600
C11 H11C 0.9600
C15 C16 1.368(6)
C15 C20 1.382(6)
C16 C17 1.392(6)
C16 H16A 0.9300
C17 C18 1.376(7)
C17 H17A 0.9300
C18 C19 1.344(7)
C18 H18A 0.9300
C19 C20 1.385(6)
C19 H19A 0.9300
C20 H20A 0.9300
C21 C26 1.376(6)
C21 C22 1.377(6)
C22 C23 1.403(7)
C22 H22A 0.9300
C23 C24 1.360(7)
C23 H23A 0.9300
C24 C25 1.359(7)
C24 H24A 0.9300
C25 C26 1.387(7)
C25 H25A 0.9300
C26 H26A 0.9300
C27 C32 1.380(6)
C27 C28 1.384(6)
C28 C29 1.389(7)
C28 H28A 0.9300
C29 C30 1.368(7)
C29 H29A 0.9300
C30 C31 1.367(7)
C30 H30A 0.9300
C31 C32 1.362(7)
C31 H31A 0.9300
C32 H32A 0.9300

loop_
_geom_torsion_atom_site_label_1
_geom_torsion_atom_site_label_2
_geom_torsion_atom_site_label_3
_geom_torsion_atom_site_label_4
_geom_torsion
N4 Cu1 P1 C27 -106.1(2)
N1 Cu1 P1 C27 164.8(2)
Cl1 Cu1 P1 C27 38.42(18)
N4 Cu1 P1 C21 133.8(2)
N1 Cu1 P1 C21 44.7(2)
Cl1 Cu1 P1 C21 -81.69(17)
N4 Cu1 P1 C15 17.7(2)
N1 Cu1 P1 C15 -71.4(2)
Cl1 Cu1 P1 C15 162.18(18)
N4 Cu1 N1 C1 178.3(4)
P1 Cu1 N1 C1 -61.5(4)
Cl1 Cu1 N1 C1 70.3(4)
N4 Cu1 N1 C5 -2.5(3)
P1 Cu1 N1 C5 117.6(3)
Cl1 Cu1 N1 C5 -110.6(3)
C6 N2 N3 C7 0.0(5)
N1 Cu1 N4 C7 178.1(5)
P1 Cu1 N4 C7 70.4(5)
Cl1 Cu1 N4 C7 -76.6(5)
N1 Cu1 N4 C6 4.0(3)
P1 Cu1 N4 C6 -103.7(3)
Cl1 Cu1 N4 C6 109.4(3)
C5 N1 C1 C2 1.8(8)
Cu1 N1 C1 C2 -179.1(4)
N1 C1 C2 C3 -0.1(9)
C1 C2 C3 C4 -2.1(9)
C2 C3 C4 C5 2.5(8)
C1 N1 C5 C4 -1.4(7)
Cu1 N1 C5 C4 179.4(4)
C1 N1 C5 C6 179.9(4)
Cu1 N1 C5 C6 0.7(5)
C3 C4 C5 N1 -0.8(8)
C3 C4 C5 C6 177.9(4)
N3 N2 C6 N4 1.5(5)
N3 N2 C6 C5 -179.5(4)
C7 N4 C6 N2 -2.4(5)
Cu1 N4 C6 N2 173.8(3)
C7 N4 C6 C5 178.6(4)
Cu1 N4 C6 C5 -5.2(5)
N1 C5 C6 N2 -175.9(4)
C4 C5 C6 N2 5.3(7)
N1 C5 C6 N4 3.0(6)
C4 C5 C6 N4 -175.7(4)
C6 N4 C7 N3 2.2(5)
Cu1 N4 C7 N3 -172.3(3)
C6 N4 C7 C8 -178.6(5)
Cu1 N4 C7 C8 7.0(8)
N2 N3 C7 N4 -1.4(5)
N2 N3 C7 C8 179.3(5)
N4 C7 C8 C9 58.1(8)
N3 C7 C8 C9 -122.8(6)
N4 C7 C8 C10 -174.5(5)
N3 C7 C8 C10 4.6(8)
N4 C7 C8 C11 -57.6(7)
N3 C7 C8 C11 121.6(6)
C27 P1 C15 C16 173.0(4)
C21 P1 C15 C16 -79.5(4)
Cu1 P1 C15 C16 40.8(4)
C27 P1 C15 C20 -7.1(5)
C21 P1 C15 C20 100.4(4)
Cu1 P1 C15 C20 -139.3(4)
C20 C15 C16 C17 -1.1(8)
P1 C15 C16 C17 178.8(4)
C15 C16 C17 C18 1.3(8)
C16 C17 C18 C19 0.3(8)
C17 C18 C19 C20 -2.1(8)
C16 C15 C20 C19 -0.6(7)
P1 C15 C20 C19 179.4(3)
C18 C19 C20 C15 2.3(7)
C27 P1 C21 C26 102.4(5)
C15 P1 C21 C26 -5.3(5)
Cu1 P1 C21 C26 -128.1(4)
C27 P1 C21 C22 -80.3(4)
C15 P1 C21 C22 172.0(4)
Cu1 P1 C21 C22 49.2(4)
C26 C21 C22 C23 -1.8(8)
P1 C21 C22 C23 -179.4(4)
C21 C22 C23 C24 1.1(9)
C22 C23 C24 C25 0.0(9)
C23 C24 C25 C26 -0.3(9)
C22 C21 C26 C25 1.5(7)
P1 C21 C26 C25 178.8(4)
C24 C25 C26 C21 -0.4(8)
C21 P1 C27 C32 -35.2(5)
C15 P1 C27 C32 72.3(4)
Cu1 P1 C27 C32 -158.9(4)
C21 P1 C27 C28 147.2(4)
C15 P1 C27 C28 -105.3(4)
Cu1 P1 C27 C28 23.5(4)
C32 C27 C28 C29 -2.4(7)
P1 C27 C28 C29 175.3(4)
C27 C28 C29 C30 2.3(8)
C28 C29 C30 C31 -0.8(9)
C29 C30 C31 C32 -0.4(8)
C30 C31 C32 C27 0.2(7)
C28 C27 C32 C31 1.2(7)
P1 C27 C32 C31 -176.4(4)
